data_2011322
loop_
_publ_author_name
'Lah, Nina'
'Leban, Ivan'
'Majcen-Le Mar\'echal, Alenka'
'Le Grel, Philippe'
'Robert, Albert'
'Sieler, Joachim'
'Giester, Gerald'

_publ_section_title
;
 From \a-carbamoyl-\a-cyanooxiranes to 3-halogenopyruvamides
;
_journal_issue 9
_journal_name_full 'Acta Crystallographica Section C'
_journal_page_first 1164
_journal_page_last 1167
_journal_paper_doi 10.1107/S0108270100008623
_journal_volume 56
_journal_year 2000
_chemical_formula_moiety 'C10 H10 Br N O2'
_chemical_formula_sum 'C10 H10 Br N O2'
_chemical_formula_weight 256.10
_chemical_name_systematic
;
 3-bromo-3-(4-metylphenyl)-2-oxopropanamide
;
_space_group_IT_number 15
_symmetry_cell_setting monoclinic
_symmetry_space_group_name_Hall '-C 2yc'
_symmetry_space_group_name_H-M 'C 1 2/c 1'
_audit_creation_method SHELXL-97
_cell_angle_alpha 90.00
_cell_angle_beta 114.32(3)
_cell_angle_gamma 90.00
_cell_formula_units_Z 8
_cell_length_a 22.614(5)
_cell_length_b 10.257(2)
_cell_length_c 10.099(2)
_cell_measurement_reflns_used 3833
_cell_measurement_temperature 293(2)
_cell_measurement_theta_max 26.0
_cell_measurement_theta_min 2.83
_cell_volume 2134.6(9)
_computing_cell_refinement 'DENZO and SCALEPACK (Otwinowski & Minor, 1997)'
_computing_data_collection 'COLLECT Software (Nonius BV, 1998)'
_computing_data_reduction 'DENZO and SCALEPACK'
_computing_molecular_graphics 'ORTEPIII (Burnett & Johnson, 1996)'
_computing_publication_material SHELXL97
_computing_structure_refinement 'SHELXL97 (Sheldrick, 1997)'
_computing_structure_solution 'SHELXS97 (Sheldrick, 1997)'
_diffrn_ambient_temperature 293(2)
_diffrn_measurement_device_type 'Nonius-Kappa CCD'
_diffrn_measurement_method '1\% \f and \w'
_diffrn_radiation_monochromator graphite
_diffrn_radiation_source 'fine-focus sealed tube'
_diffrn_radiation_type MoK\a
_diffrn_radiation_wavelength .71073
_diffrn_reflns_av_R_equivalents .0213
_diffrn_reflns_av_sigmaI/netI .0431
_diffrn_reflns_limit_h_max 27
_diffrn_reflns_limit_h_min -27
_diffrn_reflns_limit_k_max 12
_diffrn_reflns_limit_k_min -12
_diffrn_reflns_limit_l_max 10
_diffrn_reflns_limit_l_min -10
_diffrn_reflns_number 3833
_diffrn_reflns_theta_full 26.00
_diffrn_reflns_theta_max 26.00
_diffrn_reflns_theta_min 2.83
_diffrn_standards_decay_% 1.1
_exptl_absorpt_coefficient_mu 3.825
_exptl_absorpt_correction_type none
_exptl_crystal_colour colourless
_exptl_crystal_density_diffrn 1.594
_exptl_crystal_density_method 'not measured'
_exptl_crystal_description prismatic
_exptl_crystal_F_000 1024
_exptl_crystal_size_max .22
_exptl_crystal_size_mid .20
_exptl_crystal_size_min .20
_refine_diff_density_max .640
_refine_diff_density_min -.390
_refine_ls_extinction_coef .0038(6)
_refine_ls_extinction_method 'SHELXL97 (Sheldrick, 1997)'
_refine_ls_goodness_of_fit_ref .973
_refine_ls_hydrogen_treatment constr
_refine_ls_matrix_type full
_refine_ls_number_parameters 139
_refine_ls_number_reflns 1966
_refine_ls_number_restraints 0
_refine_ls_restrained_S_all .973
_refine_ls_R_factor_all .0635
_refine_ls_R_factor_gt .0387
_refine_ls_shift/su_max <0.001
_refine_ls_shift/su_mean .000
_refine_ls_structure_factor_coef Fsqd
_refine_ls_weighting_details 'w = 1/[\s^2^(Fo^2^)+(0.0678P)^2^] where P=(Fo^2^+2Fc^2^)/3'
_refine_ls_weighting_scheme calc
_refine_ls_wR_factor_ref .1091
_reflns_number_gt 1372
_reflns_number_total 1966
_reflns_threshold_expression I>2\s(I)
_cod_data_source_file gd1105.cif
_cod_data_source_block III
_cod_depositor_comments
;
The following automatic conversions were performed:

'_geom_hbond_publ_flag' value 'Y' changed to 'y' according to
/home/saulius/struct/CIF-dictionaries/cif_core.dic dictionary named
'cif_core.dic' version 2.4.1 from 2010-06-29 (2 times).

Automatic conversion script
Id: cif_fix_values 1715 2011-07-08 13:25:40Z adriana 

The following automatic conversions were performed:

'_refine_ls_weighting_scheme' value 'calc w =
1/[\s^2^(Fo^2^)+(0.0678P)^2^] where P=(Fo^2^+2Fc^2^)/3' was changed
to 'calc'. New tag '_refine_ls_weighting_details' was created. The
value of the new tag was set to 'w = 1/[\s^2^(Fo^2^)+(0.0678P)^2^]
where P=(Fo^2^+2Fc^2^)/3'.

Automatic conversion script
Id: cif_fix_values 3143 2015-03-26 13:38:13Z robertas 
;
_cod_original_cell_volume 2134.6(8)
_cod_original_sg_symbol_H-M 'C 2/c'
_cod_database_code 2011322

loop_
_symmetry_equiv_pos_as_xyz
'x, y, z'
'-x, y, -z+1/2'
'x+1/2, y+1/2, z'
'-x+1/2, y+1/2, -z+1/2'
'-x, -y, -z'
'x, -y, z-1/2'
'-x+1/2, -y+1/2, -z'
'x+1/2, -y+1/2, z-1/2'

loop_
_atom_site_label
_atom_site_fract_x
_atom_site_fract_y
_atom_site_fract_z
_atom_site_U_iso_or_equiv
_atom_site_adp_type
_atom_site_calc_flag
_atom_site_refinement_flags
_atom_site_occupancy
_atom_site_disorder_assembly
_atom_site_disorder_group
_atom_site_type_symbol
Br .33339(2) .18643(4) .33990(4) .0648(2) Uani d . 1 . . Br
O2 .30305(12) .4924(3) .4623(3) .0706(8) Uani d . 1 . . O
O1 .42285(11) .4607(3) .3368(2) .0521(7) Uani d . 1 . . O
N1 .43410(14) .5051(3) .5646(3) .0548(8) Uani d . 1 . . N
H1 .4749 .5213 .5951 .055(11) Uiso calc R 1 . . H
H2 .4154 .5109 .6232 .072(13) Uiso calc R 1 . . H
C1 .40018(15) .4713(3) .4276(3) .0422(8) Uani d . 1 . . C
C2 .32834(16) .4462(3) .3879(3) .0433(8) Uani d . 1 . . C
C3 .29390(15) .3588(4) .2601(4) .0432(8) Uani d . 1 . . C
H3 .3065 .3832 .1815 .037(8) Uiso calc R 1 . . H
C4 .22207(16) .3498(4) .2005(4) .0458(9) Uani d . 1 . . C
C5 .18556(18) .3691(4) .0542(4) .0563(10) Uani d . 1 . . C
H5 .2062 .3876 -.0066 .053(10) Uiso calc R 1 . . H
C6 .1187(2) .3614(5) -.0030(5) .0701(12) Uani d . 1 . . C
H6 .0951 .3758 -.1019 .086(14) Uiso calc R 1 . . H
C7 .0863(2) .3332(4) .0816(5) .0705(13) Uani d . 1 . . C
C8 .1225(2) .3145(5) .2288(6) .0780(14) Uani d . 1 . . C
H8 .1014 .2965 .2886 .098(16) Uiso calc R 1 . . H
C9 .1894(2) .3219(4) .2885(5) .0690(13) Uani d . 1 . . C
H9 .2128 .3083 .3876 .080(14) Uiso calc R 1 . . H
C11 .0134(2) .3201(6) .0186(8) .103(2) Uani d . 1 . . C
H11A -.0040 .3333 -.0846 .11(2) Uiso calc R 1 . . H
H11B -.0042 .3842 .0616 .16(3) Uiso calc R 1 . . H
H11C .0020 .2345 .0388 .105(19) Uiso calc R 1 . . H

loop_
_atom_site_aniso_label
_atom_site_aniso_U_11
_atom_site_aniso_U_22
_atom_site_aniso_U_33
_atom_site_aniso_U_12
_atom_site_aniso_U_13
_atom_site_aniso_U_23
Br .0559(3) .0615(3) .0704(3) .0063(2) .0194(2) -.0018(2)
O2 .0413(15) .107(2) .0689(18) -.0057(15) .0278(13) -.0322(16)
O1 .0370(13) .085(2) .0362(12) -.0090(12) .0174(10) -.0044(11)
N1 .0329(17) .095(3) .0370(15) -.0141(16) .0149(13) -.0121(15)
C1 .0331(18) .054(2) .0375(18) -.0009(15) .0129(14) .0007(14)
C2 .0336(18) .049(2) .0448(18) -.0003(16) .0140(14) .0004(15)
C3 .0295(18) .057(2) .0427(19) -.0011(15) .0141(14) .0027(15)
C4 .0313(18) .056(2) .0463(19) -.0050(16) .0120(15) -.0016(15)
C5 .039(2) .069(3) .053(2) -.0091(19) .0119(17) -.0049(18)
C6 .046(2) .083(3) .060(3) -.002(2) .001(2) -.003(2)
C7 .036(2) .066(3) .099(3) -.0085(19) .017(2) -.007(2)
C8 .046(2) .100(4) .095(4) -.014(2) .037(3) .006(3)
C9 .045(2) .100(4) .061(3) -.011(2) .021(2) .010(2)
C11 .037(3) .100(5) .152(6) -.009(3) .019(3) -.005(4)

loop_
_atom_type_symbol
_atom_type_description
_atom_type_scat_dispersion_real
_atom_type_scat_dispersion_imag
_atom_type_scat_source
C C .0033 .0016 'International Tables Vol C Tables 4.2.6.8 and 6.1.1.4'
H H .0000 .0000 'International Tables Vol C Tables 4.2.6.8 and 6.1.1.4'
N N .0061 .0033 'International Tables Vol C Tables 4.2.6.8 and 6.1.1.4'
O O .0106 .0060 'International Tables Vol C Tables 4.2.6.8 and 6.1.1.4'
Br Br -.2901 2.4595 'International Tables Vol C Tables 4.2.6.8 and 6.1.1.4'

loop_
_geom_angle_atom_site_label_1
_geom_angle_atom_site_label_2
_geom_angle_atom_site_label_3
_geom_angle
_geom_angle_publ_flag
C1 N1 H1 120.0 ?
C1 N1 H2 120.0 ?
H1 N1 H2 120.0 ?
O1 C1 N1 124.4(3) yes
O1 C1 C2 121.1(3) yes
N1 C1 C2 114.5(3) yes
O2 C2 C3 123.8(3) yes
O2 C2 C1 119.6(3) yes
C3 C2 C1 116.5(3) yes
C4 C3 C2 118.7(3) yes
C4 C3 Br 110.0(3) yes
C2 C3 Br 101.2(2) yes
C4 C3 H3 108.8 ?
C2 C3 H3 108.8 ?
Br C3 H3 108.8 ?
C5 C4 C9 118.0(3) ?
C5 C4 C3 119.8(3) yes
C9 C4 C3 122.1(3) ?
C4 C5 C6 120.6(4) ?
C4 C5 H5 119.7 ?
C6 C5 H5 119.7 ?
C7 C6 C5 121.8(4) ?
C7 C6 H6 119.1 ?
C5 C6 H6 119.1 ?
C6 C7 C8 118.0(4) ?
C6 C7 C11 122.0(5) ?
C8 C7 C11 120.0(5) ?
C9 C8 C7 121.2(4) ?
C9 C8 H8 119.4 ?
C7 C8 H8 119.4 ?
C8 C9 C4 120.3(4) ?
C8 C9 H9 119.9 ?
C4 C9 H9 119.9 ?
C7 C11 H11A 109.5 ?
C7 C11 H11B 109.5 ?
H11A C11 H11B 109.5 ?
C7 C11 H11C 109.5 ?
H11A C11 H11C 109.5 ?
H11B C11 H11C 109.5 ?

loop_
_geom_bond_atom_site_label_1
_geom_bond_atom_site_label_2
_geom_bond_site_symmetry_2
_geom_bond_distance
_geom_bond_publ_flag
Br C3 . 1.995(4) yes
O2 C2 . 1.212(4) yes
O1 C1 . 1.225(4) yes
N1 C1 . 1.322(4) yes
N1 H1 . .8600 ?
N1 H2 . .8600 ?
C1 C2 . 1.526(5) yes
C2 C3 . 1.500(5) yes
C3 C4 . 1.485(5) yes
C3 H3 . .9800 ?
C4 C5 . 1.379(5) yes
C4 C9 . 1.399(5) yes
C5 C6 . 1.381(6) yes
C5 H5 . .9300 ?
C6 C7 . 1.366(6) yes
C6 H6 . .9300 ?
C7 C8 . 1.384(7) yes
C7 C11 . 1.510(6) yes
C8 C9 . 1.380(6) yes
C8 H8 . .9300 ?
C9 H9 . .9300 ?
C11 H11A . .9600 ?
C11 H11B . .9600 ?
C11 H11C . .9600 ?

loop_
_geom_hbond_atom_site_label_D
_geom_hbond_atom_site_label_H
_geom_hbond_atom_site_label_A
_geom_hbond_site_symmetry_A
_geom_hbond_distance_DH
_geom_hbond_distance_HA
_geom_hbond_distance_DA
_geom_hbond_angle_DHA
_geom_hbond_publ_flag
N1 H2 O2 . .86 2.39 2.710(4) 102.3 ?
N1 H2 O1 6_566 .86 2.11 2.885(4) 148.9 y
N1 H1 O1 5_666 .86 2.13 2.988(4) 173.4 y

loop_
_cod_related_entry_id
_cod_related_entry_database
_cod_related_entry_code
1 ChemSpider 21135580
